data_4308679
loop_
_publ_author_name
'Masahisa Osawa'
'Mikio Hoshino'
'Munetaka Akita'
'Tatsuo Wada'

_publ_contact_author_name 'Masahisa Osawa '
_publ_section_title
;
Synthesis and Characterization of Phenanthrylphosphine Gold Complex:
Observation of Au-Induced Blue-Green Phosphorescence at Room Temperature
;
_journal_name_full 'Inorganic Chemistry'
_journal_page_first 1157
_journal_page_last 1159
_journal_paper_doi 10.1021/ic048538j
_journal_volume 44
_journal_year 2005
_chemical_formula_moiety 'C26 H19 Au Cl P '
_chemical_formula_sum 'C26 H19 Au Cl P'
_chemical_formula_weight 594.83
_space_group_IT_number 2
_symmetry_cell_setting triclinic
_symmetry_Int_Tables_number 2
_symmetry_space_group_name_Hall '-P 1'
_symmetry_space_group_name_H-M 'P -1'
_audit_creation_date 'Fri Jun 11 18:04:02 2004'
_audit_creation_method 'by teXsan'
_cell_angle_alpha 91.210(3)
_cell_angle_beta 109.454(2)
_cell_angle_gamma 97.417(3)
_cell_formula_units_Z 2
_cell_length_a 8.9688(5)
_cell_length_b 10.9280(5)
_cell_length_c 11.7414(7)
_cell_measurement_reflns_used 14031
_cell_measurement_temperature 100.2
_cell_measurement_theta_max 30.0
_cell_measurement_theta_min 1.8
_cell_volume 1073.48(10)
_computing_cell_refinement PROCESS-AUTO
_computing_data_collection PROCESS-AUTO
_computing_data_reduction 'teXsan Ver. 1.11'
_computing_publication_material 'teXsan Ver. 1.11'
_computing_structure_refinement 'teXsan Ver. 1.10'
_computing_structure_solution SAPI91
_diffrn_detector_area_resol_mean 10.00
_diffrn_measured_fraction_theta_full 0.965
_diffrn_measured_fraction_theta_max 0.965
_diffrn_measurement_device_type 'Rigaku RAXIS-CS Imaging Plate'
_diffrn_measurement_method \w
_diffrn_radiation_type 'Mo K\a'
_diffrn_radiation_wavelength 0.7107
_diffrn_reflns_av_R_equivalents 0.057
_diffrn_reflns_limit_h_max 12
_diffrn_reflns_limit_h_min -12
_diffrn_reflns_limit_k_max 15
_diffrn_reflns_limit_k_min 0
_diffrn_reflns_limit_l_max 16
_diffrn_reflns_limit_l_min -16
_diffrn_reflns_number 15164
_diffrn_reflns_theta_full 30.03
_diffrn_reflns_theta_max 30.03
_exptl_absorpt_coefficient_mu 7.085
_exptl_absorpt_correction_T_max 0.492
_exptl_absorpt_correction_T_min 0.219
_exptl_absorpt_correction_type integration
_exptl_absorpt_process_details '(Higashi, 1999)'
_exptl_crystal_colour colorless
_exptl_crystal_density_diffrn 1.840
_exptl_crystal_density_method 'not measured'
_exptl_crystal_description block
_exptl_crystal_size_max 0.300
_exptl_crystal_size_mid 0.100
_exptl_crystal_size_min 0.100
_refine_diff_density_max 2.49
_refine_diff_density_min -5.31
_refine_ls_extinction_method none
_refine_ls_goodness_of_fit_ref 1.478
_refine_ls_hydrogen_treatment noref
_refine_ls_number_parameters 262
_refine_ls_number_reflns 5781
_refine_ls_R_factor_gt 0.0385
_refine_ls_shift/su_max 0.0002
_refine_ls_structure_factor_coef Fsqd
_refine_ls_weighting_details 'w = 1/[\s^2^(Fo^2^) + (0.05000(Max(Fo^2^,0) + 2Fc^2^)/3)^2^]'
_refine_ls_weighting_scheme calc
_refine_ls_wR_factor_ref 0.1053
_reflns_number_gt 5399
_reflns_number_total 5781
_reflns_threshold_expression F^2^>2.0\s(F^2^)
_cod_data_source_file ic048538jsi20041020_114632_1.cif
_cod_data_source_block 9AU
_cod_original_cell_volume 1073.5(1)
_cod_original_sg_symbol_H-M 'P -1 '
_cod_original_formula_sum 'C26 H19 Au Cl P '
_cod_database_code 4308679

loop_
_symmetry_equiv_pos_as_xyz
x,y,z
-x,-y,-z

loop_
_atom_site_label
_atom_site_type_symbol
_atom_site_fract_x
_atom_site_fract_y
_atom_site_fract_z
_atom_site_U_iso_or_equiv
_atom_site_adp_type
_atom_site_occupancy
_atom_site_calc_flag
_atom_site_refinement_flags
_atom_site_disorder_assembly
_atom_site_disorder_group
Au(1) Au -0.02093(2) -0.08625(2) -0.17489(2) 0.01052(5) Uani 1.00 d . . .
Cl(1) Cl 0.1719(2) 0.0720(1) -0.0646(1) 0.0163(3) Uani 1.00 d . . .
P(1) P -0.1935(2) -0.2380(1) -0.2990(1) 0.0103(3) Uani 1.00 d . . .
C(1) C -0.3239(6) -0.4651(5) -0.2511(5) 0.013(1) Uani 1.00 d . . .
C(2) C -0.3258(6) -0.5866(5) -0.2073(5) 0.014(1) Uani 1.00 d . . .
C(3) C -0.4736(6) -0.6578(5) -0.2152(5) 0.018(1) Uani 1.00 d . . .
C(4) C -0.4770(7) -0.7730(5) -0.1709(5) 0.020(1) Uani 1.00 d . . .
C(5) C -0.3323(7) -0.8215(5) -0.1185(6) 0.022(1) Uani 1.00 d . . .
C(6) C -0.1890(7) -0.7523(5) -0.1095(5) 0.017(1) Uani 1.00 d . . .
C(7) C -0.1802(6) -0.6330(5) -0.1528(5) 0.013(1) Uani 1.00 d . . .
C(8) C -0.0311(6) -0.5561(4) -0.1432(4) 0.010(1) Uani 1.00 d . . .
C(9) C 0.1185(6) -0.5956(5) -0.0872(5) 0.014(1) Uani 1.00 d . . .
C(10) C 0.2591(7) -0.5255(5) -0.0810(5) 0.017(1) Uani 1.00 d . . .
C(11) C 0.2585(6) -0.4120(5) -0.1337(5) 0.017(1) Uani 1.00 d . . .
C(12) C 0.1158(6) -0.3688(5) -0.1871(5) 0.014(1) Uani 1.00 d . . .
C(13) C -0.0327(6) -0.4387(4) -0.1921(5) 0.013(1) Uani 1.00 d . . .
C(14) C -0.1847(6) -0.3927(5) -0.2449(5) 0.012(1) Uani 1.00 d . . .
C(15) C -0.4010(6) -0.2138(5) -0.3398(5) 0.013(1) Uani 1.00 d . . .
C(16) C -0.5110(7) -0.2517(5) -0.4550(5) 0.019(1) Uani 1.00 d . . .
C(17) C -0.6687(7) -0.2320(6) -0.4837(6) 0.024(1) Uani 1.00 d . . .
C(18) C -0.7173(7) -0.1761(5) -0.3968(6) 0.020(1) Uani 1.00 d . . .
C(19) C -0.6102(7) -0.1394(5) -0.2834(6) 0.019(1) Uani 1.00 d . . .
C(20) C -0.4495(6) -0.1574(5) -0.2538(5) 0.015(1) Uani 1.00 d . . .
C(21) C -0.1574(5) -0.2444(5) -0.4423(4) 0.011(1) Uani 1.00 d . . .
C(22) C -0.1581(6) -0.1342(5) -0.5020(5) 0.014(1) Uani 1.00 d . . .
C(23) C -0.1288(6) -0.1308(5) -0.6109(5) 0.015(1) Uani 1.00 d . . .
C(24) C -0.0962(6) -0.2367(5) -0.6593(5) 0.013(1) Uani 1.00 d . . .
C(25) C -0.0971(7) -0.3484(5) -0.6024(5) 0.016(1) Uani 1.00 d . . .
C(26) C -0.1297(6) -0.3506(4) -0.4939(5) 0.012(1) Uani 1.00 d . . .
H(1) H -0.4230 -0.4331 -0.2849 0.0150 Uiso 1.00 calc . . .
H(2) H -0.5708 -0.6251 -0.2518 0.0220 Uiso 1.00 calc . . .
H(3) H -0.5767 -0.8201 -0.1747 0.0246 Uiso 1.00 calc . . .
H(4) H -0.3344 -0.9017 -0.0880 0.0264 Uiso 1.00 calc . . .
H(5) H -0.0927 -0.7863 -0.0734 0.0196 Uiso 1.00 calc . . .
H(6) H 0.1215 -0.6744 -0.0523 0.0169 Uiso 1.00 calc . . .
H(7) H 0.3582 -0.5535 -0.0400 0.0210 Uiso 1.00 calc . . .
H(8) H 0.3575 -0.3660 -0.1333 0.0199 Uiso 1.00 calc . . .
H(9) H 0.1157 -0.2896 -0.2206 0.0162 Uiso 1.00 calc . . .
H(10) H -0.4769 -0.2914 -0.5135 0.0225 Uiso 1.00 calc . . .
H(11) H -0.7434 -0.2566 -0.5625 0.0285 Uiso 1.00 calc . . .
H(12) H -0.8264 -0.1628 -0.4170 0.0235 Uiso 1.00 calc . . .
H(13) H -0.6451 -0.1014 -0.2246 0.0235 Uiso 1.00 calc . . .
H(14) H -0.3745 -0.1310 -0.1751 0.0178 Uiso 1.00 calc . . .
H(15) H -0.1808 -0.0615 -0.4681 0.0168 Uiso 1.00 calc . . .
H(16) H -0.1311 -0.0556 -0.6515 0.0178 Uiso 1.00 calc . . .
H(17) H -0.0731 -0.2340 -0.7332 0.0160 Uiso 1.00 calc . . .
H(18) H -0.0742 -0.4210 -0.6363 0.0201 Uiso 1.00 calc . . .
H(19) H -0.1327 -0.4263 -0.4548 0.0139 Uiso 1.00 calc . . .

loop_
_atom_site_aniso_label
_atom_site_aniso_U_11
_atom_site_aniso_U_22
_atom_site_aniso_U_33
_atom_site_aniso_U_12
_atom_site_aniso_U_13
_atom_site_aniso_U_23
Au(1) 0.0101(1) 0.01073(10) 0.00923(10) 0.00072(7) 0.00161(7) 0.00136(6)
Cl(1) 0.0157(6) 0.0151(5) 0.0129(6) -0.0018(4) -0.0004(5) 0.0025(4)
P(1) 0.0096(6) 0.0114(5) 0.0094(6) 0.0008(4) 0.0026(5) 0.0017(4)
C(1) 0.009(2) 0.015(2) 0.011(2) -0.001(2) 0.002(2) 0.001(2)
C(2) 0.015(2) 0.015(2) 0.011(2) -0.001(2) 0.004(2) 0.002(2)
C(3) 0.011(2) 0.019(2) 0.020(3) -0.001(2) 0.001(2) 0.003(2)
C(4) 0.016(3) 0.019(3) 0.020(3) -0.006(2) 0.001(2) 0.004(2)
C(5) 0.025(3) 0.013(2) 0.023(3) 0.000(2) 0.002(2) 0.004(2)
C(6) 0.015(2) 0.016(2) 0.017(3) 0.005(2) 0.001(2) 0.004(2)
C(7) 0.013(2) 0.012(2) 0.012(2) 0.003(2) 0.003(2) 0.001(2)
C(8) 0.008(2) 0.013(2) 0.009(2) 0.003(2) 0.002(2) -0.001(2)
C(9) 0.014(2) 0.014(2) 0.014(2) 0.000(2) 0.003(2) -0.005(2)
C(10) 0.014(2) 0.019(2) 0.015(2) 0.003(2) 0.000(2) 0.001(2)
C(11) 0.011(2) 0.020(2) 0.020(3) 0.002(2) 0.005(2) 0.000(2)
C(12) 0.013(2) 0.011(2) 0.018(2) 0.004(2) 0.006(2) 0.002(2)
C(13) 0.018(3) 0.011(2) 0.009(2) 0.003(2) 0.004(2) 0.000(2)
C(14) 0.010(2) 0.013(2) 0.011(2) 0.000(2) 0.003(2) 0.002(2)
C(15) 0.011(2) 0.015(2) 0.011(2) 0.001(2) 0.003(2) 0.003(2)
C(16) 0.017(3) 0.023(3) 0.015(3) 0.004(2) 0.003(2) -0.002(2)
C(17) 0.015(3) 0.035(3) 0.018(3) 0.006(2) -0.001(2) 0.003(2)
C(18) 0.015(3) 0.019(3) 0.029(3) 0.008(2) 0.010(2) 0.008(2)
C(19) 0.016(3) 0.018(2) 0.027(3) 0.007(2) 0.011(2) 0.001(2)
C(20) 0.010(2) 0.016(2) 0.016(2) 0.002(2) 0.002(2) -0.001(2)
C(21) 0.004(2) 0.016(2) 0.012(2) 0.003(2) 0.002(2) 0.002(2)
C(22) 0.016(2) 0.012(2) 0.015(2) 0.004(2) 0.005(2) 0.003(2)
C(23) 0.013(2) 0.018(2) 0.013(2) 0.001(2) 0.005(2) 0.002(2)
C(24) 0.012(2) 0.019(2) 0.010(2) 0.006(2) 0.004(2) 0.004(2)
C(25) 0.021(3) 0.015(2) 0.014(2) 0.003(2) 0.007(2) -0.001(2)
C(26) 0.010(2) 0.013(2) 0.013(2) 0.005(2) 0.003(2) 0.003(2)

loop_
_atom_type_symbol
_atom_type_description
_atom_type_scat_dispersion_real
_atom_type_scat_dispersion_imag
_atom_type_scat_source
C C 0.003 0.002
;International Tables for Crystallography
(1992, Vol. C, Tables 4.2.6.8 and 6.1.1.1)
;
H H 0.000 0.000
;International Tables for Crystallography
(1992, Vol. C, Table 6.1.1.2)
;
Au Au -2.013 8.802
;International Tables for Crystallography
(1992, Vol. C, Tables 4.2.6.8 and 6.1.1.1)
;
Cl Cl 0.148 0.159
;International Tables for Crystallography
(1992, Vol. C, Tables 4.2.6.8 and 6.1.1.1)
;
P P 0.102 0.094
;International Tables for Crystallography
(1992, Vol. C, Tables 4.2.6.8 and 6.1.1.1)
;

loop_
_geom_angle_atom_site_label_1
_geom_angle_atom_site_label_2
_geom_angle_atom_site_label_3
_geom_angle
_geom_angle_site_symmetry_1
_geom_angle_site_symmetry_2
_geom_angle_site_symmetry_3
_geom_angle_publ_flag
Cl(1) Au(1) P(1) 173.02(4) . . . yes
Au(1) P(1) C(14) 115.8(2) . . . yes
Au(1) P(1) C(15) 113.8(2) . . . yes
Au(1) P(1) C(21) 109.4(2) . . . yes
C(14) P(1) C(15) 106.2(2) . . . yes
C(14) P(1) C(21) 106.4(2) . . . yes
C(15) P(1) C(21) 104.5(2) . . . yes
C(2) C(1) C(14) 121.9(5) . . . yes
C(1) C(2) C(3) 119.7(5) . . . yes
C(1) C(2) C(7) 119.8(5) . . . yes
C(3) C(2) C(7) 120.5(5) . . . yes
C(2) C(3) C(4) 120.4(5) . . . yes
C(3) C(4) C(5) 119.6(5) . . . yes
C(4) C(5) C(6) 120.1(5) . . . yes
C(5) C(6) C(7) 122.1(5) . . . yes
C(2) C(7) C(6) 117.3(5) . . . yes
C(2) C(7) C(8) 118.9(4) . . . yes
C(6) C(7) C(8) 123.7(4) . . . yes
C(7) C(8) C(9) 121.8(4) . . . yes
C(7) C(8) C(13) 120.3(4) . . . yes
C(9) C(8) C(13) 118.0(4) . . . yes
C(8) C(9) C(10) 122.2(5) . . . yes
C(9) C(10) C(11) 120.4(5) . . . yes
C(10) C(11) C(12) 119.4(5) . . . yes
C(11) C(12) C(13) 121.4(5) . . . yes
C(8) C(13) C(12) 118.7(4) . . . yes
C(8) C(13) C(14) 119.2(4) . . . yes
C(12) C(13) C(14) 122.1(4) . . . yes
P(1) C(14) C(1) 118.8(4) . . . yes
P(1) C(14) C(13) 121.3(4) . . . yes
C(1) C(14) C(13) 119.8(4) . . . yes
P(1) C(15) C(16) 121.2(4) . . . yes
P(1) C(15) C(20) 118.7(4) . . . yes
C(16) C(15) C(20) 120.1(5) . . . yes
C(15) C(16) C(17) 120.0(5) . . . yes
C(16) C(17) C(18) 119.7(6) . . . yes
C(17) C(18) C(19) 120.6(5) . . . yes
C(18) C(19) C(20) 120.2(5) . . . yes
C(15) C(20) C(19) 119.4(5) . . . yes
P(1) C(21) C(22) 116.9(4) . . . yes
P(1) C(21) C(26) 123.6(4) . . . yes
C(22) C(21) C(26) 119.5(4) . . . yes
C(21) C(22) C(23) 120.5(5) . . . yes
C(22) C(23) C(24) 119.4(5) . . . yes
C(23) C(24) C(25) 121.3(4) . . . yes
C(24) C(25) C(26) 118.5(4) . . . yes
C(21) C(26) C(25) 120.8(4) . . . yes

loop_
_geom_bond_atom_site_label_1
_geom_bond_atom_site_label_2
_geom_bond_distance
_geom_bond_site_symmetry_1
_geom_bond_site_symmetry_2
_geom_bond_publ_flag
Au(1) Cl(1) 2.302(1) . . yes
Au(1) P(1) 2.236(1) . . yes
P(1) C(14) 1.821(5) . . yes
P(1) C(15) 1.816(5) . . yes
P(1) C(21) 1.818(5) . . yes
C(1) C(2) 1.434(7) . . yes
C(1) C(14) 1.368(7) . . yes
C(2) C(3) 1.422(7) . . yes
C(2) C(7) 1.413(7) . . yes
C(3) C(4) 1.372(8) . . yes
C(4) C(5) 1.415(8) . . yes
C(5) C(6) 1.375(8) . . yes
C(6) C(7) 1.411(7) . . yes
C(7) C(8) 1.454(7) . . yes
C(8) C(9) 1.411(7) . . yes
C(8) C(13) 1.416(7) . . yes
C(9) C(10) 1.367(7) . . yes
C(10) C(11) 1.397(8) . . yes
C(11) C(12) 1.375(7) . . yes
C(12) C(13) 1.430(7) . . yes
C(13) C(14) 1.456(7) . . yes
C(15) C(16) 1.399(8) . . yes
C(15) C(20) 1.387(7) . . yes
C(16) C(17) 1.388(8) . . yes
C(17) C(18) 1.393(8) . . yes
C(18) C(19) 1.372(9) . . yes
C(19) C(20) 1.407(7) . . yes
C(21) C(22) 1.406(7) . . yes
C(21) C(26) 1.386(7) . . yes
C(22) C(23) 1.389(7) . . yes
C(23) C(24) 1.385(7) . . yes
C(24) C(25) 1.405(7) . . yes
C(25) C(26) 1.399(7) . . yes

loop_
_geom_contact_atom_site_label_1
_geom_contact_atom_site_label_2
_geom_contact_distance
_geom_contact_site_symmetry_1
_geom_contact_site_symmetry_2
_geom_contact_publ_flag
Au(1) Cl(1) 3.512(1) . 2_555 ?
C(2) C(10) 3.407(8) . 2_545 ?
C(6) C(12) 3.517(8) . 2_545 ?
C(7) C(10) 3.528(7) . 2_545 ?
C(7) C(9) 3.576(7) . 2_545 ?
C(8) C(8) 3.395(10) . 2_545 ?
C(8) C(9) 3.498(7) . 2_545 ?
C(9) C(24) 3.397(7) . 2_544 ?
C(22) C(23) 3.522(8) . 2_554 ?

loop_
_geom_torsion_atom_site_label_1
_geom_torsion_atom_site_label_2
_geom_torsion_atom_site_label_3
_geom_torsion_atom_site_label_4
_geom_torsion
_geom_torsion_site_symmetry_1
_geom_torsion_site_symmetry_2
_geom_torsion_site_symmetry_3
_geom_torsion_site_symmetry_4
_geom_torsion_publ_flag
Au(1) P(1) C(14) C(1) 131.9(4) . . . . yes
Au(1) P(1) C(14) C(13) -46.1(4) . . . . yes
Au(1) P(1) C(15) C(16) 144.8(4) . . . . yes
Au(1) P(1) C(15) C(20) -35.6(4) . . . . yes
Au(1) P(1) C(21) C(22) -54.1(4) . . . . yes
Au(1) P(1) C(21) C(26) 125.8(4) . . . . yes
Cl(1) Au(1) P(1) C(14) 112.0(4) . . . . yes
Cl(1) Au(1) P(1) C(15) -124.6(4) . . . . yes
Cl(1) Au(1) P(1) C(21) -8.2(4) . . . . yes
P(1) C(14) C(1) C(2) -178.4(4) . . . . yes
P(1) C(14) C(13) C(8) 175.4(4) . . . . yes
P(1) C(14) C(13) C(12) -4.2(7) . . . . yes
P(1) C(15) C(16) C(17) -179.9(5) . . . . yes
P(1) C(15) C(20) C(19) -179.2(4) . . . . yes
P(1) C(21) C(22) C(23) 178.9(4) . . . . yes
P(1) C(21) C(26) C(25) -177.7(4) . . . . yes
C(1) C(2) C(3) C(4) -178.3(5) . . . . yes
C(1) C(2) C(7) C(6) 178.9(5) . . . . yes
C(1) C(2) C(7) C(8) -0.5(7) . . . . yes
C(1) C(14) P(1) C(15) 4.6(5) . . . . yes
C(1) C(14) P(1) C(21) -106.3(4) . . . . yes
C(1) C(14) C(13) C(8) -2.6(7) . . . . yes
C(1) C(14) C(13) C(12) 177.8(5) . . . . yes
C(2) C(1) C(14) C(13) -0.3(8) . . . . yes
C(2) C(3) C(4) C(5) -0.8(9) . . . . yes
C(2) C(7) C(6) C(5) -0.5(8) . . . . yes
C(2) C(7) C(8) C(9) 178.4(5) . . . . yes
C(2) C(7) C(8) C(13) -2.4(7) . . . . yes
C(3) C(2) C(1) C(14) 179.6(5) . . . . yes
C(3) C(2) C(7) C(6) 1.2(8) . . . . yes
C(3) C(2) C(7) C(8) -178.2(5) . . . . yes
C(3) C(4) C(5) C(6) 1.5(9) . . . . yes
C(4) C(3) C(2) C(7) -0.6(8) . . . . yes
C(4) C(5) C(6) C(7) -0.8(9) . . . . yes
C(5) C(6) C(7) C(8) 178.9(5) . . . . yes
C(6) C(7) C(8) C(9) -1.0(8) . . . . yes
C(6) C(7) C(8) C(13) 178.2(5) . . . . yes
C(7) C(2) C(1) C(14) 1.9(8) . . . . yes
C(7) C(8) C(9) C(10) 178.0(5) . . . . yes
C(7) C(8) C(13) C(12) -176.4(4) . . . . yes
C(7) C(8) C(13) C(14) 3.9(7) . . . . yes
C(8) C(9) C(10) C(11) -1.6(8) . . . . yes
C(8) C(13) C(12) C(11) -1.6(7) . . . . yes
C(9) C(8) C(13) C(12) 2.8(7) . . . . yes
C(9) C(8) C(13) C(14) -176.9(4) . . . . yes
C(9) C(10) C(11) C(12) 2.9(8) . . . . yes
C(10) C(9) C(8) C(13) -1.2(8) . . . . yes
C(10) C(11) C(12) C(13) -1.2(8) . . . . yes
C(11) C(12) C(13) C(14) 178.0(5) . . . . yes
C(13) C(14) P(1) C(15) -173.4(4) . . . . yes
C(13) C(14) P(1) C(21) 75.7(4) . . . . yes
C(14) P(1) C(15) C(16) -86.7(5) . . . . yes
C(14) P(1) C(15) C(20) 92.9(4) . . . . yes
C(14) P(1) C(21) C(22) -179.9(4) . . . . yes
C(14) P(1) C(21) C(26) 0.1(5) . . . . yes
C(15) P(1) C(21) C(22) 68.0(4) . . . . yes
C(15) P(1) C(21) C(26) -112.0(4) . . . . yes
C(15) C(16) C(17) C(18) -1.0(9) . . . . yes
C(15) C(20) C(19) C(18) -0.7(8) . . . . yes
C(16) C(15) P(1) C(21) 25.6(5) . . . . yes
C(16) C(15) C(20) C(19) 0.4(8) . . . . yes
C(16) C(17) C(18) C(19) 0.6(9) . . . . yes
C(17) C(16) C(15) C(20) 0.5(8) . . . . yes
C(17) C(18) C(19) C(20) 0.2(9) . . . . yes
C(20) C(15) P(1) C(21) -154.8(4) . . . . yes
C(21) C(22) C(23) C(24) -1.0(8) . . . . yes
C(21) C(26) C(25) C(24) -1.3(8) . . . . yes
C(22) C(21) C(26) C(25) 2.2(8) . . . . yes
C(22) C(23) C(24) C(25) 2.0(8) . . . . yes
C(23) C(22) C(21) C(26) -1.1(8) . . . . yes
C(23) C(24) C(25) C(26) -0.8(8) . . . . yes
C(23) C(24) C(25) C(26) -0.8(8) . . . . yes
